data_4302926
loop_
_publ_author_name
'Andrew V. Pawlikowski'
'Arkady Ellern'
'Aaron D. Sadow'

_publ_contact_author_address
;1605 Gilman Hall
Department of Chemistry
Iowa State University
Ames IA 50010
;
_publ_contact_author_email sadow@iastate.edu
_publ_contact_author_fax 0015152940105
_publ_contact_author_name 'Aaron Sadow'
_publ_contact_author_phone 0015152948069
_publ_section_title
;
Ligand Exchange Reactions and Hydroamination with Tris(oxazolinyl)borato
Yttrium Compounds
;
_journal_name_full 'Inorganic Chemistry'
_journal_page_first 8020
_journal_page_last 8029
_journal_paper_doi 10.1021/ic900689k
_journal_volume 48
_journal_year 2009
_chemical_formula_sum 'C33 H59 B N3 O4 Si2 Y'
_chemical_formula_weight 717.73
_chemical_name_systematic
;
 ?
;
_space_group_IT_number 33
_symmetry_cell_setting orthorhombic
_symmetry_space_group_name_Hall 'P 2c -2n'
_symmetry_space_group_name_H-M 'P n a 21'
_atom_sites_solution_hydrogens geom
_atom_sites_solution_primary direct
_atom_sites_solution_secondary difmap
_audit_creation_method SHELXL-97
_cell_angle_alpha 90.00
_cell_angle_beta 90.00
_cell_angle_gamma 90.00
_cell_formula_units_Z 8
_cell_length_a 24.245(3)
_cell_length_b 9.8519(11)
_cell_length_c 32.280(4)
_cell_measurement_reflns_used 909
_cell_measurement_temperature 173(2)
_cell_measurement_theta_max 19.18
_cell_measurement_theta_min 2.56
_cell_volume 7710.4(16)
_computing_cell_refinement 'Bruker SMART'
_computing_data_collection 'Bruker SMART'
_computing_data_reduction 'Bruker SAINT'
_computing_molecular_graphics 'Bruker SHELXTL'
_computing_publication_material 'Bruker SHELXTL'
_computing_structure_refinement 'SHELXL-97 (Sheldrick, 1997)'
_computing_structure_solution 'SHELXS-97 (Sheldrick, 1990)'
_diffrn_ambient_temperature 173(2)
_diffrn_measured_fraction_theta_full 1.000
_diffrn_measured_fraction_theta_max 1.000
_diffrn_measurement_device_type 'CCD area detector'
_diffrn_measurement_method 'phi and omega scans'
_diffrn_radiation_monochromator graphite
_diffrn_radiation_source 'fine-focus sealed tube'
_diffrn_radiation_type MoK\a
_diffrn_radiation_wavelength 0.71073
_diffrn_reflns_av_R_equivalents 0.0847
_diffrn_reflns_av_sigmaI/netI 0.0780
_diffrn_reflns_limit_h_max 26
_diffrn_reflns_limit_h_min -26
_diffrn_reflns_limit_k_max 10
_diffrn_reflns_limit_k_min -10
_diffrn_reflns_limit_l_max 35
_diffrn_reflns_limit_l_min -35
_diffrn_reflns_number 47279
_diffrn_reflns_theta_full 23.26
_diffrn_reflns_theta_max 23.26
_diffrn_reflns_theta_min 1.68
_exptl_absorpt_coefficient_mu 1.612
_exptl_absorpt_correction_T_max 0.7494
_exptl_absorpt_correction_T_min 0.6522
_exptl_absorpt_correction_type multi-scan
_exptl_absorpt_process_details 'Bruker SADABS'
_exptl_crystal_colour colorless
_exptl_crystal_density_diffrn 1.237
_exptl_crystal_density_meas ?
_exptl_crystal_density_method 'not measured'
_exptl_crystal_description prism
_exptl_crystal_F_000 3056
_exptl_crystal_size_max 0.29
_exptl_crystal_size_mid 0.24
_exptl_crystal_size_min 0.19
_refine_diff_density_max 0.822
_refine_diff_density_min -0.508
_refine_diff_density_rms 0.072
_refine_ls_abs_structure_details 'Flack H D (1983), Acta Cryst. A39, 876-881'
_refine_ls_abs_structure_Flack 0.227(7)
_refine_ls_extinction_method none
_refine_ls_goodness_of_fit_ref 1.019
_refine_ls_hydrogen_treatment constr
_refine_ls_matrix_type full
_refine_ls_number_parameters 818
_refine_ls_number_reflns 11034
_refine_ls_number_restraints 20
_refine_ls_restrained_S_all 1.018
_refine_ls_R_factor_all 0.0779
_refine_ls_R_factor_gt 0.0440
_refine_ls_shift/su_max 0.001
_refine_ls_shift/su_mean 0.000
_refine_ls_structure_factor_coef Fsqd
_refine_ls_weighting_details 'calc w=1/[\s^2^(Fo^2^)+(0.0564P)^2^+0.0000P] where P=(Fo^2^+2Fc^2^)/3'
_refine_ls_weighting_scheme calc
_refine_ls_wR_factor_gt 0.0967
_refine_ls_wR_factor_ref 0.1110
_reflns_number_gt 8126
_reflns_number_total 11034
_reflns_threshold_expression >2sigma(I)
_cod_data_source_file ic900689k_si_002_2.cif
_cod_data_source_block sad23
_cod_depositor_comments
;
The following automatic conversions were performed:
'_symmetry_cell_setting' value 'Orthorhombic' changed to 'orthorhombic'
according to '/home/saulius/struct/CIF-dictionaries/cif_core.dic'
dictionary named 'cif_core.dic' version 2.4.1 from 2010-06-29.

Automatic conversion script
Id: cif_fix_enum 1527 2010-12-29 10:47:43Z saulius 

The following automatic conversions were performed:

'_exptl_crystal_density_meas' value 'none' was changed to '?' - the
value is perceived as not measured.

Automatic conversion script
Id: cif_fix_values 3008 2015-01-20 13:52:24Z robertas 
;
_cod_original_cell_volume 7710.4(15)
_cod_database_code 4302926

loop_
_symmetry_equiv_pos_as_xyz
'x, y, z'
'-x, -y, z+1/2'
'x+1/2, -y+1/2, z'
'-x+1/2, y+1/2, z+1/2'

loop_
_atom_site_label
_atom_site_type_symbol
_atom_site_fract_x
_atom_site_fract_y
_atom_site_fract_z
_atom_site_U_iso_or_equiv
_atom_site_adp_type
_atom_site_occupancy
_atom_site_symmetry_multiplicity
_atom_site_calc_flag
_atom_site_refinement_flags
_atom_site_disorder_assembly
_atom_site_disorder_group
Y1 Y 0.71975(2) 0.88309(6) 0.512193(18) 0.02102(16) Uani 1 1 d . . .
Y2 Y 0.96563(2) 0.62093(6) 0.758616(18) 0.01970(15) Uani 1 1 d . . .
Si1 Si 0.77985(9) 1.0816(2) 0.41160(6) 0.0392(5) Uani 1 1 d . . .
Si2 Si 0.76552(10) 1.2234(2) 0.57251(8) 0.0348(6) Uani 1 1 d . . .
Si3 Si 1.00943(10) 0.2858(3) 0.69401(8) 0.0386(6) Uani 1 1 d . . .
Si4 Si 1.02648(9) 0.4184(2) 0.85719(7) 0.0409(6) Uani 1 1 d . . .
B1 B 0.8517(3) 0.8533(10) 0.7499(3) 0.023(2) Uani 1 1 d . . .
B2 B 0.6066(3) 0.6477(8) 0.5212(3) 0.018(2) Uani 1 1 d . . .
C1 C 0.7116(2) 0.6213(7) 0.4315(2) 0.0283(17) Uani 1 1 d . . .
C2 C 0.6892(4) 0.7097(9) 0.3962(2) 0.039(2) Uani 1 1 d . . .
H2A H 0.6489 0.7131 0.3978 0.059 Uiso 1 1 calc R . .
H2B H 0.7003 0.6707 0.3695 0.059 Uiso 1 1 calc R . .
H2C H 0.7042 0.8017 0.3986 0.059 Uiso 1 1 calc R . .
C3 C 0.7738(3) 0.6070(7) 0.4283(2) 0.0387(19) Uani 1 1 d . . .
H3A H 0.7910 0.6962 0.4316 0.058 Uiso 1 1 calc R . .
H3B H 0.7835 0.5695 0.4011 0.058 Uiso 1 1 calc R . .
H3C H 0.7870 0.5458 0.4501 0.058 Uiso 1 1 calc R . .
C4 C 0.6837(3) 0.4818(7) 0.4323(2) 0.0295(17) Uani 1 1 d . . .
H4A H 0.6705 0.4557 0.4044 0.035 Uiso 1 1 calc R . .
H4B H 0.7092 0.4111 0.4426 0.035 Uiso 1 1 calc R . .
C5 C 0.6498(3) 0.6134(6) 0.4837(2) 0.0213(15) Uani 1 1 d . . .
C6 C 0.5846(2) 1.0407(6) 0.5156(2) 0.0269(16) Uani 1 1 d . . .
C7 C 0.5974(3) 1.1030(8) 0.5580(2) 0.043(2) Uani 1 1 d . . .
H7A H 0.5868 1.0392 0.5799 0.064 Uiso 1 1 calc R . .
H7B H 0.5767 1.1877 0.5613 0.064 Uiso 1 1 calc R . .
H7C H 0.6370 1.1220 0.5600 0.064 Uiso 1 1 calc R . .
C8 C 0.5950(3) 1.1422(7) 0.4810(2) 0.042(2) Uani 1 1 d . . .
H8A H 0.6325 1.1780 0.4833 0.063 Uiso 1 1 calc R . .
H8B H 0.5685 1.2169 0.4831 0.063 Uiso 1 1 calc R . .
H8C H 0.5906 1.0969 0.4541 0.063 Uiso 1 1 calc R . .
C9 C 0.5269(3) 0.9822(7) 0.5155(3) 0.031(2) Uani 1 1 d . . .
H9A H 0.5047 1.0218 0.5383 0.038 Uiso 1 1 calc R . .
H9B H 0.5082 1.0015 0.4889 0.038 Uiso 1 1 calc R . .
C10 C 0.5885(3) 0.8104(7) 0.5163(3) 0.0215(18) Uani 1 1 d . . .
C11 C 0.6957(4) 0.7244(9) 0.6167(3) 0.029(2) Uani 1 1 d . . .
C12 C 0.6731(4) 0.8558(10) 0.6344(3) 0.059(3) Uani 1 1 d . . .
H12A H 0.6339 0.8639 0.6274 0.088 Uiso 1 1 calc R . .
H12B H 0.6933 0.9328 0.6226 0.088 Uiso 1 1 calc R . .
H12C H 0.6774 0.8557 0.6646 0.088 Uiso 1 1 calc R . .
C13 C 0.7566(3) 0.7082(9) 0.6277(3) 0.039(2) Uani 1 1 d . . .
H13A H 0.7610 0.7096 0.6579 0.059 Uiso 1 1 calc R . .
H13B H 0.7777 0.7830 0.6155 0.059 Uiso 1 1 calc R . .
H13C H 0.7702 0.6217 0.6168 0.059 Uiso 1 1 calc R . .
C14 C 0.6626(3) 0.6036(10) 0.6298(3) 0.043(3) Uani 1 1 d . . .
H14A H 0.6864 0.5225 0.6325 0.052 Uiso 1 1 calc R . .
H14B H 0.6442 0.6206 0.6567 0.052 Uiso 1 1 calc R . .
C15 C 0.6425(3) 0.6540(6) 0.5640(2) 0.0222(16) Uani 1 1 d . . .
C16 C 0.5530(3) 0.5494(6) 0.5184(2) 0.0186(16) Uani 1 1 d . . .
C17 C 0.5234(3) 0.5512(7) 0.4795(2) 0.0311(18) Uani 1 1 d . . .
H17 H 0.5349 0.6115 0.4582 0.037 Uiso 1 1 calc R . .
C18 C 0.4794(3) 0.4678(7) 0.4729(2) 0.0320(18) Uani 1 1 d . . .
H18 H 0.4612 0.4696 0.4469 0.038 Uiso 1 1 calc R . .
C19 C 0.4609(3) 0.3816(7) 0.5031(2) 0.0349(18) Uani 1 1 d . . .
H19 H 0.4300 0.3245 0.4982 0.042 Uiso 1 1 calc R . .
C20 C 0.4874(3) 0.3792(8) 0.5401(2) 0.0381(19) Uani 1 1 d . . .
H20 H 0.4748 0.3201 0.5613 0.046 Uiso 1 1 calc R . .
C21 C 0.5328(3) 0.4622(7) 0.5474(2) 0.0281(18) Uani 1 1 d . . .
H21 H 0.5504 0.4578 0.5736 0.034 Uiso 1 1 calc R . .
C22 C 0.7321(3) 1.0192(7) 0.4509(2) 0.0302(17) Uani 1 1 d . . .
H22A H 0.7031 0.9799 0.4329 0.036 Uiso 1 1 calc R . .
H22B H 0.7161 1.1061 0.4605 0.036 Uiso 1 1 calc R . .
C23 C 0.8207(4) 0.9467(8) 0.3833(3) 0.067(3) Uani 1 1 d . . .
H23A H 0.8409 0.8912 0.4034 0.100 Uiso 1 1 calc R . .
H23B H 0.8469 0.9902 0.3643 0.100 Uiso 1 1 calc R . .
H23C H 0.7954 0.8888 0.3674 0.100 Uiso 1 1 calc R . .
C24 C 0.7448(4) 1.1816(11) 0.3697(2) 0.075(3) Uani 1 1 d . . .
H24A H 0.7229 1.1203 0.3523 0.112 Uiso 1 1 calc R . .
H24B H 0.7726 1.2271 0.3526 0.112 Uiso 1 1 calc R . .
H24C H 0.7205 1.2496 0.3822 0.112 Uiso 1 1 calc R . .
C25 C 0.8303(4) 1.1999(11) 0.4350(4) 0.082(3) Uani 1 1 d . . .
H25A H 0.8197 1.2936 0.4285 0.123 Uiso 1 1 calc R . .
H25B H 0.8671 1.1815 0.4237 0.123 Uiso 1 1 calc R . .
H25C H 0.8308 1.1873 0.4651 0.123 Uiso 1 1 calc R . .
C26 C 0.7645(4) 1.0479(8) 0.5557(3) 0.059(3) Uani 1 1 d . . .
H26A H 0.7627 1.0010 0.5828 0.071 Uiso 1 1 calc R . .
H26B H 0.8032 1.0366 0.5467 0.071 Uiso 1 1 calc R . .
C27 C 0.7253(3) 1.3407(8) 0.5395(3) 0.053(2) Uani 1 1 d . . .
H27A H 0.7429 1.3480 0.5123 0.080 Uiso 1 1 calc R . .
H27B H 0.7240 1.4304 0.5526 0.080 Uiso 1 1 calc R . .
H27C H 0.6877 1.3058 0.5363 0.080 Uiso 1 1 calc R . .
C28 C 0.8362(4) 1.2895(14) 0.5748(5) 0.153(7) Uani 1 1 d . . .
H28A H 0.8573 1.2389 0.5956 0.230 Uiso 1 1 calc R . .
H28B H 0.8354 1.3858 0.5823 0.230 Uiso 1 1 calc R . .
H28C H 0.8538 1.2789 0.5476 0.230 Uiso 1 1 calc R . .
C29 C 0.7372(7) 1.2391(12) 0.6254(4) 0.144(7) Uani 1 1 d . . .
H29A H 0.6971 1.2485 0.6239 0.216 Uiso 1 1 calc R . .
H29B H 0.7530 1.3193 0.6389 0.216 Uiso 1 1 calc R . .
H29C H 0.7467 1.1579 0.6414 0.216 Uiso 1 1 calc R . .
C30 C 0.8599(3) 0.8426(8) 0.5043(3) 0.046(2) Uani 1 1 d . . .
H30A H 0.8557 0.8963 0.4786 0.055 Uiso 1 1 calc R . .
H30B H 0.8706 0.9046 0.5270 0.055 Uiso 1 1 calc R . .
C31 C 0.9007(4) 0.7407(10) 0.4988(5) 0.140(8) Uani 1 1 d U . .
H31A H 0.9335 0.7625 0.5158 0.168 Uiso 1 1 calc R . .
H31B H 0.9121 0.7374 0.4694 0.168 Uiso 1 1 calc R . .
C32 C 0.8780(3) 0.6071(8) 0.5115(3) 0.048(2) Uani 1 1 d . . .
H32A H 0.9023 0.5621 0.5319 0.057 Uiso 1 1 calc R . .
H32B H 0.8732 0.5466 0.4872 0.057 Uiso 1 1 calc R . .
C33 C 0.8228(3) 0.6434(8) 0.5305(2) 0.038(2) Uani 1 1 d . . .
H33A H 0.7947 0.5746 0.5231 0.046 Uiso 1 1 calc R . .
H33B H 0.8259 0.6473 0.5611 0.046 Uiso 1 1 calc R . .
C34 C 0.8313(2) 0.4633(6) 0.7548(2) 0.0250(16) Uani 1 1 d . . .
C35 C 0.8412(3) 0.3617(7) 0.7895(2) 0.041(2) Uani 1 1 d . . .
H35A H 0.8792 0.3283 0.7880 0.061 Uiso 1 1 calc R . .
H35B H 0.8156 0.2853 0.7865 0.061 Uiso 1 1 calc R . .
H35C H 0.8352 0.4060 0.8163 0.061 Uiso 1 1 calc R . .
C36 C 0.8443(3) 0.4006(7) 0.7125(2) 0.039(2) Uani 1 1 d . . .
H36A H 0.8310 0.4609 0.6905 0.059 Uiso 1 1 calc R . .
H36B H 0.8259 0.3123 0.7101 0.059 Uiso 1 1 calc R . .
H36C H 0.8842 0.3885 0.7097 0.059 Uiso 1 1 calc R . .
C37 C 0.7735(3) 0.5195(8) 0.7566(3) 0.041(2) Uani 1 1 d . . .
H37A H 0.7501 0.4775 0.7350 0.049 Uiso 1 1 calc R . .
H37B H 0.7568 0.5023 0.7841 0.049 Uiso 1 1 calc R . .
C38 C 0.8343(2) 0.6913(8) 0.7542(2) 0.0212(17) Uani 1 1 d . . .
C39 C 0.9439(3) 0.7762(9) 0.6541(3) 0.024(2) Uani 1 1 d U . .
C40 C 0.9230(3) 0.6401(9) 0.6372(3) 0.042(3) Uani 1 1 d . . .
H40A H 0.9436 0.5657 0.6501 0.063 Uiso 1 1 calc R . .
H40B H 0.9283 0.6373 0.6071 0.063 Uiso 1 1 calc R . .
H40C H 0.8836 0.6303 0.6435 0.063 Uiso 1 1 calc R . .
C41 C 1.0033(3) 0.7983(9) 0.6434(3) 0.043(2) Uani 1 1 d . . .
H41A H 1.0153 0.8866 0.6541 0.064 Uiso 1 1 calc R . .
H41B H 1.0078 0.7966 0.6132 0.064 Uiso 1 1 calc R . .
H41C H 1.0258 0.7263 0.6558 0.064 Uiso 1 1 calc R . .
C42 C 0.9078(3) 0.8956(9) 0.6395(3) 0.036(2) Uani 1 1 d . . .
H42A H 0.9303 0.9787 0.6358 0.044 Uiso 1 1 calc R . .
H42B H 0.8894 0.8738 0.6129 0.044 Uiso 1 1 calc R . .
C43 C 0.8880(3) 0.8487(6) 0.7063(2) 0.0198(15) Uani 1 1 d . . .
C44 C 0.9564(3) 0.8867(7) 0.8392(2) 0.0270(17) Uani 1 1 d . . .
C45 C 0.9339(3) 0.7974(9) 0.8745(2) 0.037(2) Uani 1 1 d . . .
H45A H 0.9414 0.8413 0.9012 0.056 Uiso 1 1 calc R . .
H45B H 0.9520 0.7085 0.8737 0.056 Uiso 1 1 calc R . .
H45C H 0.8940 0.7857 0.8711 0.056 Uiso 1 1 calc R . .
C46 C 1.0189(3) 0.8969(8) 0.8429(2) 0.045(2) Uani 1 1 d . . .
H46A H 1.0331 0.9580 0.8215 0.067 Uiso 1 1 calc R . .
H46B H 1.0352 0.8066 0.8394 0.067 Uiso 1 1 calc R . .
H46C H 1.0286 0.9326 0.8703 0.067 Uiso 1 1 calc R . .
C47 C 0.9288(3) 1.0223(7) 0.8370(2) 0.0317(18) Uani 1 1 d . . .
H47A H 0.9159 1.0512 0.8647 0.038 Uiso 1 1 calc R . .
H47B H 0.9543 1.0918 0.8259 0.038 Uiso 1 1 calc R . .
C48 C 0.8949(3) 0.8894(7) 0.7868(2) 0.0238(16) Uani 1 1 d . . .
C49 C 1.0126(3) 0.4565(7) 0.7154(2) 0.0335(19) Uani 1 1 d . . .
H49A H 1.0183 0.5104 0.6899 0.040 Uiso 1 1 calc R . .
H49B H 1.0494 0.4545 0.7288 0.040 Uiso 1 1 calc R . .
C50 C 0.7692(3) 0.9536(7) 0.7896(3) 0.0340(19) Uani 1 1 d . . .
H50 H 0.7814 0.8969 0.8116 0.041 Uiso 1 1 calc R . .
C51 C 0.7231(3) 1.0337(8) 0.7967(3) 0.044(2) Uani 1 1 d . . .
H51 H 0.7050 1.0311 0.8228 0.052 Uiso 1 1 calc R . .
C52 C 0.7042(3) 1.1157(8) 0.7661(3) 0.048(2) Uani 1 1 d . . .
H52 H 0.6731 1.1724 0.7706 0.057 Uiso 1 1 calc R . .
C53 C 0.7307(3) 1.1154(9) 0.7285(3) 0.062(3) Uani 1 1 d . . .
H53 H 0.7172 1.1716 0.7068 0.074 Uiso 1 1 calc R . .
C54 C 0.7774(3) 1.0338(8) 0.7212(3) 0.046(2) Uani 1 1 d . . .
H54 H 0.7947 1.0348 0.6949 0.055 Uiso 1 1 calc R . .
C55 C 0.7986(3) 0.9499(8) 0.7533(3) 0.033(2) Uani 1 1 d . . .
C56 C 0.9718(4) 0.2812(10) 0.6434(3) 0.061(3) Uani 1 1 d . . .
H56A H 0.9325 0.2992 0.6482 0.091 Uiso 1 1 calc R . .
H56B H 0.9762 0.1915 0.6307 0.091 Uiso 1 1 calc R . .
H56C H 0.9869 0.3506 0.6249 0.091 Uiso 1 1 calc R . .
C57 C 0.9730(3) 0.1660(8) 0.7299(3) 0.047(2) Uani 1 1 d . . .
H57A H 0.9918 0.1651 0.7568 0.071 Uiso 1 1 calc R . .
H57B H 0.9734 0.0744 0.7180 0.071 Uiso 1 1 calc R . .
H57C H 0.9348 0.1958 0.7337 0.071 Uiso 1 1 calc R . .
C58 C 1.0792(4) 0.2098(9) 0.6823(3) 0.076(3) Uani 1 1 d U . .
H58A H 1.0999 0.2715 0.6643 0.114 Uiso 1 1 calc R . .
H58B H 1.0743 0.1224 0.6683 0.114 Uiso 1 1 calc R . .
H58C H 1.0995 0.1962 0.7082 0.114 Uiso 1 1 calc R . .
C59 C 0.9769(3) 0.4839(7) 0.8194(2) 0.0307(17) Uani 1 1 d . . .
H59A H 0.9495 0.5261 0.8381 0.037 Uiso 1 1 calc R . .
H59B H 0.9592 0.3984 0.8103 0.037 Uiso 1 1 calc R . .
C60 C 1.0750(4) 0.3002(11) 0.8291(3) 0.072(3) Uani 1 1 d . . .
H60A H 1.0541 0.2240 0.8174 0.108 Uiso 1 1 calc R . .
H60B H 1.1027 0.2656 0.8485 0.108 Uiso 1 1 calc R . .
H60C H 1.0934 0.3495 0.8066 0.108 Uiso 1 1 calc R . .
C61 C 0.9934(4) 0.3191(10) 0.9005(3) 0.066(3) Uani 1 1 d . . .
H61A H 0.9608 0.3677 0.9105 0.099 Uiso 1 1 calc R . .
H61B H 1.0198 0.3085 0.9232 0.099 Uiso 1 1 calc R . .
H61C H 0.9825 0.2294 0.8902 0.099 Uiso 1 1 calc R . .
C62 C 1.0685(4) 0.5498(9) 0.8837(3) 0.075(3) Uani 1 1 d . . .
H62A H 1.0895 0.6014 0.8631 0.113 Uiso 1 1 calc R . .
H62B H 1.0941 0.5059 0.9030 0.113 Uiso 1 1 calc R . .
H62C H 1.0441 0.6114 0.8990 0.113 Uiso 1 1 calc R . .
C63 C 1.1059(3) 0.6645(8) 0.7656(3) 0.044(2) Uani 1 1 d . . .
H63A H 1.1203 0.6241 0.7397 0.053 Uiso 1 1 calc R . .
H63B H 1.1019 0.5923 0.7867 0.053 Uiso 1 1 calc R . .
C64 C 1.1423(4) 0.7742(9) 0.7805(3) 0.051(2) Uani 1 1 d . . .
H64A H 1.1811 0.7558 0.7728 0.061 Uiso 1 1 calc R . .
H64B H 1.1399 0.7828 0.8110 0.061 Uiso 1 1 calc R . .
C65 C 1.1217(3) 0.9034(8) 0.7594(3) 0.044(2) Uani 1 1 d . . .
H65A H 1.1178 0.9781 0.7797 0.053 Uiso 1 1 calc R . .
H65B H 1.1473 0.9324 0.7373 0.053 Uiso 1 1 calc R . .
C66 C 1.0661(3) 0.8648(8) 0.7415(2) 0.036(2) Uani 1 1 d . . .
H66A H 1.0377 0.9319 0.7496 0.043 Uiso 1 1 calc R . .
H66B H 1.0679 0.8609 0.7109 0.043 Uiso 1 1 calc R . .
N1 N 0.6931(2) 0.6806(5) 0.47136(15) 0.0196(13) Uani 1 1 d . . .
N2 N 0.6197(2) 0.9126(5) 0.5111(2) 0.0225(13) Uani 1 1 d . . .
N3 N 0.6848(3) 0.7279(6) 0.5706(2) 0.0212(16) Uani 1 1 d . . .
N4 N 0.8654(2) 0.5877(5) 0.75962(19) 0.0194(13) Uani 1 1 d . . .
N5 N 0.9324(3) 0.7787(6) 0.7001(2) 0.0248(17) Uani 1 1 d . . .
N6 N 0.9379(2) 0.8242(6) 0.79870(16) 0.0254(14) Uani 1 1 d . . .
O1 O 0.63785(17) 0.5013(4) 0.46056(14) 0.0275(11) Uani 1 1 d . . .
O2 O 0.53337(16) 0.8367(5) 0.52135(16) 0.0302(13) Uani 1 1 d . . .
O3 O 0.62254(18) 0.5849(5) 0.59751(14) 0.0358(13) Uani 1 1 d . . .
O4 O 0.80762(19) 0.7728(5) 0.5145(2) 0.0282(14) Uani 1 1 d . . .
O5 O 0.77937(16) 0.6630(5) 0.74937(16) 0.0314(13) Uani 1 1 d . . .
O6 O 0.86724(18) 0.9134(5) 0.67274(14) 0.0352(12) Uani 1 1 d . . .
O7 O 0.88269(17) 1.0019(4) 0.80923(15) 0.0327(12) Uani 1 1 d . . .
O8 O 1.0531(2) 0.7336(4) 0.7582(2) 0.0286(14) Uani 1 1 d . . .

loop_
_atom_site_aniso_label
_atom_site_aniso_U_11
_atom_site_aniso_U_22
_atom_site_aniso_U_33
_atom_site_aniso_U_23
_atom_site_aniso_U_13
_atom_site_aniso_U_12
Y1 0.0160(3) 0.0199(3) 0.0271(4) -0.0006(4) -0.0005(3) -0.0002(3)
Y2 0.0155(3) 0.0214(3) 0.0222(3) -0.0011(4) -0.0009(3) 0.0002(3)
Si1 0.0427(13) 0.0372(13) 0.0376(12) 0.0102(10) 0.0158(11) 0.0111(10)
Si2 0.0396(14) 0.0277(11) 0.0370(14) -0.0030(12) -0.0080(11) -0.0021(11)
Si3 0.0441(15) 0.0311(12) 0.0405(16) -0.0096(13) 0.0151(11) 0.0011(12)
Si4 0.0396(13) 0.0401(13) 0.0429(13) 0.0180(10) -0.0183(11) -0.0122(10)
B1 0.013(4) 0.031(6) 0.024(6) 0.002(4) -0.009(4) 0.007(4)
B2 0.016(4) 0.020(5) 0.019(5) -0.003(4) -0.010(4) -0.003(3)
C1 0.017(4) 0.035(4) 0.032(5) -0.006(4) -0.003(3) -0.004(3)
C2 0.044(5) 0.051(5) 0.022(5) -0.013(5) 0.003(4) 0.002(5)
C3 0.025(4) 0.056(5) 0.036(4) -0.009(4) 0.003(3) 0.005(4)
C4 0.031(4) 0.035(4) 0.022(4) -0.004(3) 0.007(3) 0.005(3)
C5 0.021(4) 0.020(4) 0.023(4) 0.003(3) -0.008(3) 0.002(3)
C6 0.022(4) 0.022(4) 0.037(4) 0.000(4) -0.005(4) 0.011(3)
C7 0.037(5) 0.043(5) 0.049(5) -0.010(4) -0.010(4) 0.010(4)
C8 0.036(5) 0.036(5) 0.055(6) 0.019(4) -0.001(4) 0.003(4)
C9 0.025(4) 0.018(4) 0.052(6) -0.010(4) 0.002(4) 0.008(3)
C10 0.015(4) 0.026(5) 0.024(4) 0.011(4) 0.006(4) 0.000(3)
C11 0.025(5) 0.039(5) 0.024(6) 0.000(4) -0.002(4) -0.003(4)
C12 0.066(7) 0.068(8) 0.042(6) -0.022(5) -0.004(5) 0.030(5)
C13 0.033(5) 0.060(5) 0.025(5) 0.001(5) -0.005(4) 0.000(5)
C14 0.033(5) 0.078(7) 0.018(5) 0.011(5) -0.006(4) -0.010(5)
C15 0.020(4) 0.019(4) 0.028(4) 0.001(3) 0.005(3) 0.008(3)
C16 0.018(4) 0.017(4) 0.022(4) -0.002(3) 0.000(3) 0.007(3)
C17 0.035(4) 0.030(4) 0.029(5) 0.008(4) -0.015(4) 0.006(4)
C18 0.026(4) 0.036(5) 0.034(4) 0.001(4) -0.013(3) -0.007(3)
C19 0.025(4) 0.029(4) 0.052(5) -0.003(4) -0.008(4) -0.009(3)
C20 0.031(4) 0.038(5) 0.046(5) 0.010(4) 0.001(4) -0.015(4)
C21 0.032(5) 0.026(5) 0.026(5) 0.004(3) -0.009(3) -0.001(3)
C22 0.027(4) 0.026(4) 0.038(5) -0.005(4) 0.003(3) 0.003(3)
C23 0.070(6) 0.053(6) 0.077(7) 0.029(5) 0.046(5) 0.027(5)
C24 0.099(8) 0.095(8) 0.031(6) 0.008(5) 0.013(5) 0.050(7)
C25 0.043(6) 0.068(7) 0.134(10) 0.006(7) 0.020(6) -0.006(5)
C26 0.077(7) 0.033(5) 0.067(6) -0.006(4) -0.041(5) -0.001(4)
C27 0.068(6) 0.031(5) 0.061(6) 0.000(4) -0.015(5) -0.007(4)
C28 0.046(7) 0.123(11) 0.291(19) 0.120(12) -0.039(9) -0.009(7)
C29 0.270(19) 0.095(11) 0.068(10) -0.007(7) -0.010(11) 0.099(11)
C30 0.021(4) 0.046(6) 0.072(7) 0.010(5) 0.006(4) -0.008(4)
C31 0.027(6) 0.072(8) 0.32(2) 0.094(10) 0.064(9) 0.017(5)
C32 0.029(4) 0.061(6) 0.053(5) -0.008(5) -0.001(5) 0.023(4)
C33 0.030(4) 0.044(5) 0.040(5) 0.013(4) 0.014(4) 0.008(4)
C34 0.017(3) 0.028(4) 0.030(4) -0.001(4) -0.002(3) -0.002(3)
C35 0.043(5) 0.031(5) 0.048(5) 0.009(4) -0.007(4) -0.015(4)
C36 0.037(5) 0.031(5) 0.049(5) -0.017(4) 0.002(4) -0.013(4)
C37 0.023(4) 0.038(5) 0.063(6) 0.016(5) 0.007(5) 0.000(3)
C38 0.017(4) 0.028(5) 0.018(4) -0.004(4) -0.003(3) -0.003(3)
C39 0.019(5) 0.039(5) 0.014(5) 0.002(4) 0.000(4) -0.009(4)
C40 0.047(6) 0.047(6) 0.032(5) -0.005(5) 0.002(4) 0.002(4)
C41 0.030(5) 0.062(6) 0.036(5) 0.021(5) 0.008(4) -0.014(5)
C42 0.038(4) 0.045(5) 0.026(5) 0.010(4) 0.000(3) 0.004(4)
C43 0.021(4) 0.015(4) 0.023(4) 0.005(3) -0.006(3) -0.002(3)
C44 0.022(4) 0.040(5) 0.018(4) -0.012(3) -0.002(3) -0.005(3)
C45 0.041(5) 0.038(5) 0.033(5) -0.001(5) 0.005(4) 0.006(4)
C46 0.026(4) 0.066(6) 0.043(5) -0.024(4) -0.005(3) -0.005(4)
C47 0.027(4) 0.039(5) 0.029(4) -0.018(4) -0.001(3) -0.001(3)
C48 0.026(4) 0.018(4) 0.027(4) 0.000(3) 0.013(3) -0.004(3)
C49 0.028(4) 0.030(4) 0.043(5) -0.004(4) 0.003(3) 0.002(3)
C50 0.020(4) 0.035(5) 0.048(6) 0.004(4) -0.006(4) 0.003(3)
C51 0.032(5) 0.046(5) 0.053(6) -0.011(4) 0.005(4) -0.011(4)
C52 0.026(4) 0.044(5) 0.073(7) 0.001(5) 0.007(4) 0.011(4)
C53 0.053(6) 0.058(6) 0.075(7) 0.027(5) -0.004(5) 0.028(5)
C54 0.040(5) 0.043(6) 0.054(6) 0.012(5) 0.006(4) 0.012(4)
C55 0.027(4) 0.031(5) 0.042(6) 0.004(4) -0.007(4) -0.001(4)
C56 0.092(7) 0.056(6) 0.034(6) -0.029(5) -0.009(5) 0.001(6)
C57 0.056(6) 0.030(5) 0.056(6) 0.011(4) 0.007(4) 0.012(4)
C58 0.073(7) 0.043(5) 0.113(8) 0.060(6) 0.045(6) 0.005(5)
C59 0.032(4) 0.030(4) 0.030(4) -0.010(3) -0.005(3) -0.001(4)
C60 0.048(6) 0.076(7) 0.092(8) 0.063(7) 0.006(5) 0.016(5)
C61 0.102(8) 0.058(6) 0.038(6) 0.021(5) -0.035(5) -0.036(6)
C62 0.075(7) 0.063(6) 0.087(7) 0.022(5) -0.053(6) -0.033(5)
C63 0.025(4) 0.040(5) 0.067(7) 0.018(5) -0.006(4) 0.007(4)
C64 0.026(5) 0.064(6) 0.061(6) -0.008(5) -0.011(4) -0.009(4)
C65 0.033(4) 0.044(5) 0.055(5) 0.001(5) -0.002(5) -0.012(4)
C66 0.034(5) 0.035(5) 0.039(5) 0.003(4) -0.010(3) -0.012(4)
N1 0.014(3) 0.025(3) 0.020(3) 0.000(3) 0.000(2) 0.002(2)
N2 0.020(3) 0.022(3) 0.025(3) 0.000(3) 0.001(3) 0.000(2)
N3 0.019(4) 0.023(3) 0.021(4) -0.006(3) -0.003(3) 0.002(3)
N4 0.018(3) 0.013(3) 0.028(3) 0.001(3) 0.003(3) 0.000(2)
N5 0.026(4) 0.023(3) 0.025(5) 0.010(3) -0.001(3) -0.005(3)
N6 0.025(3) 0.030(4) 0.021(3) -0.010(3) -0.009(3) -0.001(3)
O1 0.026(3) 0.021(3) 0.035(3) -0.009(2) 0.004(2) -0.001(2)
O2 0.020(3) 0.027(3) 0.044(4) -0.001(2) 0.005(2) 0.0044(19)
O3 0.029(3) 0.054(4) 0.024(3) 0.004(2) -0.001(2) -0.013(2)
O4 0.015(3) 0.025(3) 0.045(4) 0.007(3) 0.003(3) 0.003(2)
O5 0.015(3) 0.027(3) 0.052(4) 0.006(3) -0.004(2) -0.0037(19)
O6 0.036(3) 0.041(3) 0.028(3) 0.014(2) -0.007(2) 0.009(2)
O7 0.025(3) 0.028(3) 0.045(3) -0.014(2) 0.000(2) 0.005(2)
O8 0.018(3) 0.030(3) 0.038(4) 0.002(3) -0.001(3) 0.0012(19)

loop_
_atom_type_symbol
_atom_type_description
_atom_type_scat_dispersion_real
_atom_type_scat_dispersion_imag
_atom_type_scat_source
C C 0.0033 0.0016 'International Tables Vol C Tables 4.2.6.8 and 6.1.1.4'
H H 0.0000 0.0000 'International Tables Vol C Tables 4.2.6.8 and 6.1.1.4'
B B 0.0013 0.0007 'International Tables Vol C Tables 4.2.6.8 and 6.1.1.4'
N N 0.0061 0.0033 'International Tables Vol C Tables 4.2.6.8 and 6.1.1.4'
O O 0.0106 0.0060 'International Tables Vol C Tables 4.2.6.8 and 6.1.1.4'
Si Si 0.0817 0.0704 'International Tables Vol C Tables 4.2.6.8 and 6.1.1.4'
Y Y -2.7962 3.5667 'International Tables Vol C Tables 4.2.6.8 and 6.1.1.4'

loop_
_geom_angle_atom_site_label_1
_geom_angle_atom_site_label_2
_geom_angle_atom_site_label_3
_geom_angle
_geom_angle_site_symmetry_1
_geom_angle_site_symmetry_3
_geom_angle_publ_flag
O4 Y1 C26 83.5(3) . . ?
O4 Y1 C22 99.7(2) . . ?
C26 Y1 C22 92.7(3) . . ?
O4 Y1 N2 159.78(16) . . ?
C26 Y1 N2 112.0(3) . . ?
C22 Y1 N2 92.6(2) . . ?
O4 Y1 N1 83.27(18) . . ?
C26 Y1 N1 166.4(2) . . ?
C22 Y1 N1 92.5(2) . . ?
N2 Y1 N1 80.19(17) . . ?
O4 Y1 N3 90.0(2) . . ?
C26 Y1 N3 97.0(3) . . ?
C22 Y1 N3 166.9(2) . . ?
N2 Y1 N3 75.7(2) . . ?
N1 Y1 N3 79.92(19) . . ?
O8 Y2 C59 99.4(2) . . ?
O8 Y2 C49 83.7(2) . . ?
C59 Y2 C49 92.4(2) . . ?
O8 Y2 N4 160.05(16) . . ?
C59 Y2 N4 91.6(2) . . ?
C49 Y2 N4 112.6(2) . . ?
O8 Y2 N6 82.45(18) . . ?
C59 Y2 N6 93.4(2) . . ?
C49 Y2 N6 165.7(2) . . ?
N4 Y2 N6 80.31(17) . . ?
O8 Y2 N5 89.6(2) . . ?
C59 Y2 N5 167.4(2) . . ?
C49 Y2 N5 97.4(2) . . ?
N4 Y2 N5 77.3(2) . . ?
N6 Y2 N5 79.1(2) . . ?
C22 Si1 C25 110.4(4) . . ?
C22 Si1 C24 113.0(4) . . ?
C25 Si1 C24 105.2(5) . . ?
C22 Si1 C23 115.6(3) . . ?
C25 Si1 C23 107.1(5) . . ?
C24 Si1 C23 104.9(4) . . ?
C26 Si2 C28 111.3(6) . . ?
C26 Si2 C29 110.6(5) . . ?
C28 Si2 C29 106.3(8) . . ?
C26 Si2 C27 114.6(4) . . ?
C28 Si2 C27 107.1(5) . . ?
C29 Si2 C27 106.5(5) . . ?
C49 Si3 C56 112.0(4) . . ?
C49 Si3 C57 111.6(4) . . ?
C56 Si3 C57 107.1(5) . . ?
C49 Si3 C58 113.8(4) . . ?
C56 Si3 C58 104.6(5) . . ?
C57 Si3 C58 107.3(4) . . ?
C59 Si4 C62 115.0(4) . . ?
C59 Si4 C61 113.4(4) . . ?
C62 Si4 C61 104.7(4) . . ?
C59 Si4 C60 107.8(4) . . ?
C62 Si4 C60 108.1(5) . . ?
C61 Si4 C60 107.5(4) . . ?
C55 B1 C48 109.7(7) . . ?
C55 B1 C38 111.2(6) . . ?
C48 B1 C38 108.3(6) . . ?
C55 B1 C43 120.0(7) . . ?
C48 B1 C43 106.5(6) . . ?
C38 B1 C43 100.3(6) . . ?
C16 B2 C15 119.6(6) . . ?
C16 B2 C5 110.4(6) . . ?
C15 B2 C5 107.0(5) . . ?
C16 B2 C10 111.0(6) . . ?
C15 B2 C10 100.6(5) . . ?
C5 B2 C10 107.3(5) . . ?
N1 C1 C3 113.2(5) . . ?
N1 C1 C4 101.8(5) . . ?
C3 C1 C4 110.9(6) . . ?
N1 C1 C2 108.4(6) . . ?
C3 C1 C2 110.7(6) . . ?
C4 C1 C2 111.5(6) . . ?
C1 C2 H2A 109.5 . . ?
C1 C2 H2B 109.5 . . ?
H2A C2 H2B 109.5 . . ?
C1 C2 H2C 109.5 . . ?
H2A C2 H2C 109.5 . . ?
H2B C2 H2C 109.5 . . ?
C1 C3 H3A 109.5 . . ?
C1 C3 H3B 109.5 . . ?
H3A C3 H3B 109.5 . . ?
C1 C3 H3C 109.5 . . ?
H3A C3 H3C 109.5 . . ?
H3B C3 H3C 109.5 . . ?
O1 C4 C1 103.3(5) . . ?
O1 C4 H4A 111.1 . . ?
C1 C4 H4A 111.1 . . ?
O1 C4 H4B 111.1 . . ?
C1 C4 H4B 111.1 . . ?
H4A C4 H4B 109.1 . . ?
N1 C5 O1 114.5(6) . . ?
N1 C5 B2 129.6(6) . . ?
O1 C5 B2 115.9(5) . . ?
C9 C6 C8 113.7(6) . . ?
C9 C6 N2 101.6(5) . . ?
C8 C6 N2 112.4(6) . . ?
C9 C6 C7 110.0(6) . . ?
C8 C6 C7 111.1(6) . . ?
N2 C6 C7 107.6(5) . . ?
C6 C7 H7A 109.5 . . ?
C6 C7 H7B 109.5 . . ?
H7A C7 H7B 109.5 . . ?
C6 C7 H7C 109.5 . . ?
H7A C7 H7C 109.5 . . ?
H7B C7 H7C 109.5 . . ?
C6 C8 H8A 109.5 . . ?
C6 C8 H8B 109.5 . . ?
H8A C8 H8B 109.5 . . ?
C6 C8 H8C 109.5 . . ?
H8A C8 H8C 109.5 . . ?
H8B C8 H8C 109.5 . . ?
O2 C9 C6 106.0(5) . . ?
O2 C9 H9A 110.5 . . ?
C6 C9 H9A 110.5 . . ?
O2 C9 H9B 110.5 . . ?
C6 C9 H9B 110.5 . . ?
H9A C9 H9B 108.7 . . ?
N2 C10 O2 116.5(6) . . ?
N2 C10 B2 128.1(6) . . ?
O2 C10 B2 115.2(6) . . ?
C14 C11 N3 101.6(7) . . ?
C14 C11 C12 112.2(9) . . ?
N3 C11 C12 106.7(7) . . ?
C14 C11 C13 111.8(7) . . ?
N3 C11 C13 113.6(7) . . ?
C12 C11 C13 110.6(7) . . ?
C11 C12 H12A 109.5 . . ?
C11 C12 H12B 109.5 . . ?
H12A C12 H12B 109.5 . . ?
C11 C12 H12C 109.5 . . ?
H12A C12 H12C 109.5 . . ?
H12B C12 H12C 109.5 . . ?
C11 C13 H13A 109.5 . . ?
C11 C13 H13B 109.5 . . ?
H13A C13 H13B 109.5 . . ?
C11 C13 H13C 109.5 . . ?
H13A C13 H13C 109.5 . . ?
H13B C13 H13C 109.5 . . ?
O3 C14 C11 105.1(7) . . ?
O3 C14 H14A 110.7 . . ?
C11 C14 H14A 110.7 . . ?
O3 C14 H14B 110.7 . . ?
C11 C14 H14B 110.7 . . ?
H14A C14 H14B 108.8 . . ?
N3 C15 O3 115.8(6) . . ?
N3 C15 B2 126.2(6) . . ?
O3 C15 B2 117.6(6) . . ?
C21 C16 C17 115.2(6) . . ?
C21 C16 B2 128.9(6) . . ?
C17 C16 B2 115.9(6) . . ?
C18 C17 C16 121.0(7) . . ?
C18 C17 H17 119.5 . . ?
C16 C17 H17 119.5 . . ?
C17 C18 C19 121.4(7) . . ?
C17 C18 H18 119.3 . . ?
C19 C18 H18 119.3 . . ?
C20 C19 C18 118.8(6) . . ?
C20 C19 H19 120.6 . . ?
C18 C19 H19 120.6 . . ?
C19 C20 C21 120.9(7) . . ?
C19 C20 H20 119.5 . . ?
C21 C20 H20 119.5 . . ?
C16 C21 C20 122.7(7) . . ?
C16 C21 H21 118.7 . . ?
C20 C21 H21 118.7 . . ?
Si1 C22 Y1 146.9(4) . . ?
Si1 C22 H22A 100.1 . . ?
Y1 C22 H22A 100.1 . . ?
Si1 C22 H22B 100.1 . . ?
Y1 C22 H22B 100.1 . . ?
H22A C22 H22B 104.2 . . ?
Si1 C23 H23A 109.5 . . ?
Si1 C23 H23B 109.5 . . ?
H23A C23 H23B 109.5 . . ?
Si1 C23 H23C 109.5 . . ?
H23A C23 H23C 109.5 . . ?
H23B C23 H23C 109.5 . . ?
Si1 C24 H24A 109.5 . . ?
Si1 C24 H24B 109.5 . . ?
H24A C24 H24B 109.5 . . ?
Si1 C24 H24C 109.5 . . ?
H24A C24 H24C 109.5 . . ?
H24B C24 H24C 109.5 . . ?
Si1 C25 H25A 109.5 . . ?
Si1 C25 H25B 109.5 . . ?
H25A C25 H25B 109.5 . . ?
Si1 C25 H25C 109.5 . . ?
H25A C25 H25C 109.5 . . ?
H25B C25 H25C 109.5 . . ?
Si2 C26 Y1 145.6(4) . . ?
Si2 C26 H26A 100.4 . . ?
Y1 C26 H26A 100.4 . . ?
Si2 C26 H26B 100.4 . . ?
Y1 C26 H26B 100.4 . . ?
H26A C26 H26B 104.3 . . ?
Si2 C27 H27A 109.5 . . ?
Si2 C27 H27B 109.5 . . ?
H27A C27 H27B 109.5 . . ?
Si2 C27 H27C 109.5 . . ?
H27A C27 H27C 109.5 . . ?
H27B C27 H27C 109.5 . . ?
Si2 C28 H28A 109.5 . . ?
Si2 C28 H28B 109.5 . . ?
H28A C28 H28B 109.5 . . ?
Si2 C28 H28C 109.5 . . ?
H28A C28 H28C 109.5 . . ?
H28B C28 H28C 109.5 . . ?
Si2 C29 H29A 109.5 . . ?
Si2 C29 H29B 109.5 . . ?
H29A C29 H29B 109.5 . . ?
Si2 C29 H29C 109.5 . . ?
H29A C29 H29C 109.5 . . ?
H29B C29 H29C 109.5 . . ?
C31 C30 O4 107.2(7) . . ?
C31 C30 H30A 110.3 . . ?
O4 C30 H30A 110.3 . . ?
C31 C30 H30B 110.3 . . ?
O4 C30 H30B 110.3 . . ?
H30A C30 H30B 108.5 . . ?
C30 C31 C32 109.5(8) . . ?
C30 C31 H31A 109.8 . . ?
C32 C31 H31A 109.8 . . ?
C30 C31 H31B 109.8 . . ?
C32 C31 H31B 109.8 . . ?
H31A C31 H31B 108.2 . . ?
C31 C32 C33 103.3(7) . . ?
C31 C32 H32A 111.1 . . ?
C33 C32 H32A 111.1 . . ?
C31 C32 H32B 111.1 . . ?
C33 C32 H32B 111.1 . . ?
H32A C32 H32B 109.1 . . ?
O4 C33 C32 107.0(6) . . ?
O4 C33 H33A 110.3 . . ?
C32 C33 H33A 110.3 . . ?
O4 C33 H33B 110.3 . . ?
C32 C33 H33B 110.3 . . ?
H33A C33 H33B 108.6 . . ?
N4 C34 C37 102.1(5) . . ?
N4 C34 C35 112.1(6) . . ?
C37 C34 C35 111.1(6) . . ?
N4 C34 C36 108.2(5) . . ?
C37 C34 C36 112.0(6) . . ?
C35 C34 C36 111.0(6) . . ?
C34 C35 H35A 109.5 . . ?
C34 C35 H35B 109.5 . . ?
H35A C35 H35B 109.5 . . ?
C34 C35 H35C 109.5 . . ?
H35A C35 H35C 109.5 . . ?
H35B C35 H35C 109.5 . . ?
C34 C36 H36A 109.5 . . ?
C34 C36 H36B 109.5 . . ?
H36A C36 H36B 109.5 . . ?
C34 C36 H36C 109.5 . . ?
H36A C36 H36C 109.5 . . ?
H36B C36 H36C 109.5 . . ?
O5 C37 C34 105.3(5) . . ?
O5 C37 H37A 110.7 . . ?
C34 C37 H37A 110.7 . . ?
O5 C37 H37B 110.7 . . ?
C34 C37 H37B 110.7 . . ?
H37A C37 H37B 108.8 . . ?
N4 C38 O5 115.2(6) . . ?
N4 C38 B1 129.1(5) . . ?
O5 C38 B1 115.7(6) . . ?
C41 C39 N5 113.6(7) . . ?
C41 C39 C40 111.3(7) . . ?
N5 C39 C40 107.7(7) . . ?
C41 C39 C42 111.4(7) . . ?
N5 C39 C42 100.6(7) . . ?
C40 C39 C42 111.8(8) . . ?
C39 C40 H40A 109.5 . . ?
C39 C40 H40B 109.5 . . ?
H40A C40 H40B 109.5 . . ?
C39 C40 H40C 109.5 . . ?
H40A C40 H40C 109.5 . . ?
H40B C40 H40C 109.5 . . ?
C39 C41 H41A 109.5 . . ?
C39 C41 H41B 109.5 . . ?
H41A C41 H41B 109.5 . . ?
C39 C41 H41C 109.5 . . ?
H41A C41 H41C 109.5 . . ?
H41B C41 H41C 109.5 . . ?
O6 C42 C39 104.4(7) . . ?
O6 C42 H42A 110.9 . . ?
C39 C42 H42A 110.9 . . ?
O6 C42 H42B 110.9 . . ?
C39 C42 H42B 110.9 . . ?
H42A C42 H42B 108.9 . . ?
N5 C43 O6 115.8(6) . . ?
N5 C43 B1 126.0(6) . . ?
O6 C43 B1 117.9(6) . . ?
C47 C44 N6 100.9(5) . . ?
C47 C44 C46 112.9(6) . . ?
N6 C44 C46 113.0(5) . . ?
C47 C44 C45 112.8(6) . . ?
N6 C44 C45 107.6(6) . . ?
C46 C44 C45 109.3(6) . . ?
C44 C45 H45A 109.5 . . ?
C44 C45 H45B 109.5 . . ?
H45A C45 H45B 109.5 . . ?
C44 C45 H45C 109.5 . . ?
H45A C45 H45C 109.5 . . ?
H45B C45 H45C 109.5 . . ?
C44 C46 H46A 109.5 . . ?
C44 C46 H46B 109.5 . . ?
H46A C46 H46B 109.5 . . ?
C44 C46 H46C 109.5 . . ?
H46A C46 H46C 109.5 . . ?
H46B C46 H46C 109.5 . . ?
O7 C47 C44 104.6(5) . . ?
O7 C47 H47A 110.8 . . ?
C44 C47 H47A 110.8 . . ?
O7 C47 H47B 110.8 . . ?
C44 C47 H47B 110.8 . . ?
H47A C47 H47B 108.9 . . ?
N6 C48 O7 115.3(6) . . ?
N6 C48 B1 129.3(6) . . ?
O7 C48 B1 115.4(6) . . ?
Si3 C49 Y2 144.7(4) . . ?
Si3 C49 H49A 100.7 . . ?
Y2 C49 H49A 100.7 . . ?
Si3 C49 H49B 100.7 . . ?
Y2 C49 H49B 100.7 . . ?
H49A C49 H49B 104.4 . . ?
C55 C50 C51 125.1(8) . . ?
C55 C50 H50 117.4 . . ?
C51 C50 H50 117.4 . . ?
C52 C51 C50 119.4(8) . . ?
C52 C51 H51 120.3 . . ?
C50 C51 H51 120.3 . . ?
C51 C52 C53 119.0(7) . . ?
C51 C52 H52 120.5 . . ?
C53 C52 H52 120.5 . . ?
C52 C53 C54 121.6(8) . . ?
C52 C53 H53 119.2 . . ?
C54 C53 H53 119.2 . . ?
C53 C54 C55 120.2(8) . . ?
C53 C54 H54 119.9 . . ?
C55 C54 H54 119.9 . . ?
C50 C55 C54 114.8(7) . . ?
C50 C55 B1 119.4(7) . . ?
C54 C55 B1 125.8(8) . . ?
Si3 C56 H56A 109.5 . . ?
Si3 C56 H56B 109.5 . . ?
H56A C56 H56B 109.5 . . ?
Si3 C56 H56C 109.5 . . ?
H56A C56 H56C 109.5 . . ?
H56B C56 H56C 109.5 . . ?
Si3 C57 H57A 109.5 . . ?
Si3 C57 H57B 109.5 . . ?
H57A C57 H57B 109.5 . . ?
Si3 C57 H57C 109.5 . . ?
H57A C57 H57C 109.5 . . ?
H57B C57 H57C 109.5 . . ?
Si3 C58 H58A 109.5 . . ?
Si3 C58 H58B 109.5 . . ?
H58A C58 H58B 109.5 . . ?
Si3 C58 H58C 109.5 . . ?
H58A C58 H58C 109.5 . . ?
H58B C58 H58C 109.5 . . ?
Si4 C59 Y2 145.0(4) . . ?
Si4 C59 H59A 100.6 . . ?
Y2 C59 H59A 100.6 . . ?
Si4 C59 H59B 100.6 . . ?
Y2 C59 H59B 100.6 . . ?
H59A C59 H59B 104.4 . . ?
Si4 C60 H60A 109.5 . . ?
Si4 C60 H60B 109.5 . . ?
H60A C60 H60B 109.5 . . ?
Si4 C60 H60C 109.5 . . ?
H60A C60 H60C 109.5 . . ?
H60B C60 H60C 109.5 . . ?
Si4 C61 H61A 109.5 . . ?
Si4 C61 H61B 109.5 . . ?
H61A C61 H61B 109.5 . . ?
Si4 C61 H61C 109.5 . . ?
H61A C61 H61C 109.5 . . ?
H61B C61 H61C 109.5 . . ?
Si4 C62 H62A 109.5 . . ?
Si4 C62 H62B 109.5 . . ?
H62A C62 H62B 109.5 . . ?
Si4 C62 H62C 109.5 . . ?
H62A C62 H62C 109.5 . . ?
H62B C62 H62C 109.5 . . ?
O8 C63 C64 103.6(6) . . ?
O8 C63 H63A 111.0 . . ?
C64 C63 H63A 111.0 . . ?
O8 C63 H63B 111.0 . . ?
C64 C63 H63B 111.0 . . ?
H63A C63 H63B 109.0 . . ?
C63 C64 C65 105.6(7) . . ?
C63 C64 H64A 110.6 . . ?
C65 C64 H64A 110.6 . . ?
C63 C64 H64B 110.6 . . ?
C65 C64 H64B 110.6 . . ?
H64A C64 H64B 108.8 . . ?
C66 C65 C64 104.6(6) . . ?
C66 C65 H65A 110.8 . . ?
C64 C65 H65A 110.8 . . ?
C66 C65 H65B 110.8 . . ?
C64 C65 H65B 110.8 . . ?
H65A C65 H65B 108.9 . . ?
O8 C66 C65 106.1(6) . . ?
O8 C66 H66A 110.5 . . ?
C65 C66 H66A 110.5 . . ?
O8 C66 H66B 110.5 . . ?
C65 C66 H66B 110.5 . . ?
H66A C66 H66B 108.7 . . ?
C5 N1 C1 108.0(5) . . ?
C5 N1 Y1 117.1(4) . . ?
C1 N1 Y1 134.5(4) . . ?
C10 N2 C6 108.1(5) . . ?
C10 N2 Y1 119.7(4) . . ?
C6 N2 Y1 130.5(4) . . ?
C15 N3 C11 107.0(7) . . ?
C15 N3 Y1 118.8(5) . . ?
C11 N3 Y1 132.6(5) . . ?
C38 N4 C34 108.4(5) . . ?
C38 N4 Y2 118.3(4) . . ?
C34 N4 Y2 131.3(4) . . ?
C43 N5 C39 108.4(6) . . ?
C43 N5 Y2 117.8(5) . . ?
C39 N5 Y2 130.8(5) . . ?
C48 N6 C44 107.2(5) . . ?
C48 N6 Y2 118.0(4) . . ?
C44 N6 Y2 134.4(4) . . ?
C5 O1 C4 106.8(5) . . ?
C10 O2 C9 106.0(5) . . ?
C15 O3 C14 105.8(5) . . ?
C33 O4 C30 105.9(5) . . ?
C33 O4 Y1 130.4(4) . . ?
C30 O4 Y1 123.0(4) . . ?
C38 O5 C37 106.1(5) . . ?
C43 O6 C42 106.2(5) . . ?
C48 O7 C47 106.0(5) . . ?
C66 O8 C63 106.6(5) . . ?
C66 O8 Y2 127.8(4) . . ?
C63 O8 Y2 123.8(4) . . ?

loop_
_geom_bond_atom_site_label_1
_geom_bond_atom_site_label_2
_geom_bond_distance
_geom_bond_site_symmetry_2
_geom_bond_publ_flag
Y1 O4 2.393(5) . ?
Y1 C26 2.405(7) . ?
Y1 C22 2.409(7) . ?
Y1 N2 2.443(5) . ?
Y1 N1 2.477(5) . ?
Y1 N3 2.571(7) . ?
Y2 O8 2.394(5) . ?
Y2 C59 2.398(7) . ?
Y2 C49 2.423(7) . ?
Y2 N4 2.453(5) . ?
Y2 N6 2.477(5) . ?
Y2 N5 2.576(7) . ?
Si1 C22 1.824(7) . ?
Si1 C25 1.851(10) . ?
Si1 C24 1.878(9) . ?
Si1 C23 1.893(8) . ?
Si2 C26 1.812(8) . ?
Si2 C28 1.836(11) . ?
Si2 C29 1.846(14) . ?
Si2 C27 1.849(8) . ?
Si3 C49 1.820(7) . ?
Si3 C56 1.871(10) . ?
Si3 C57 1.875(8) . ?
Si3 C58 1.888(8) . ?
Si4 C59 1.829(7) . ?
Si4 C62 1.856(8) . ?
Si4 C61 1.885(8) . ?
Si4 C60 1.889(10) . ?
B1 C55 1.605(11) . ?
B1 C48 1.626(11) . ?
B1 C38 1.656(11) . ?
B1 C43 1.660(11) . ?
B2 C16 1.622(10) . ?
B2 C15 1.634(10) . ?
B2 C5 1.635(10) . ?
B2 C10 1.669(10) . ?
C1 N1 1.483(9) . ?
C1 C3 1.518(8) . ?
C1 C4 1.532(9) . ?
C1 C2 1.534(11) . ?
C2 H2A 0.9800 . ?
C2 H2B 0.9800 . ?
C2 H2C 0.9800 . ?
C3 H3A 0.9800 . ?
C3 H3B 0.9800 . ?
C3 H3C 0.9800 . ?
C4 O1 1.451(7) . ?
C4 H4A 0.9900 . ?
C4 H4B 0.9900 . ?
C5 N1 1.304(8) . ?
C5 O1 1.365(7) . ?
C6 C9 1.513(9) . ?
C6 C8 1.521(10) . ?
C6 N2 1.530(7) . ?
C6 C7 1.531(10) . ?
C7 H7A 0.9800 . ?
C7 H7B 0.9800 . ?
C7 H7C 0.9800 . ?
C8 H8A 0.9800 . ?
C8 H8B 0.9800 . ?
C8 H8C 0.9800 . ?
C9 O2 1.455(8) . ?
C9 H9A 0.9900 . ?
C9 H9B 0.9900 . ?
C10 N2 1.270(8) . ?
C10 O2 1.372(7) . ?
C11 C14 1.496(12) . ?
C11 N3 1.514(11) . ?
C11 C12 1.518(11) . ?
C11 C13 1.527(12) . ?
C12 H12A 0.9800 . ?
C12 H12B 0.9800 . ?
C12 H12C 0.9800 . ?
C13 H13A 0.9800 . ?
C13 H13B 0.9800 . ?
C13 H13C 0.9800 . ?
C14 O3 1.435(9) . ?
C14 H14A 0.9900 . ?
C14 H14B 0.9900 . ?
C15 N3 1.276(9) . ?
C15 O3 1.367(8) . ?
C16 C21 1.361(9) . ?
C16 C17 1.447(9) . ?
C17 C18 1.364(9) . ?
C17 H17 0.9500 . ?
C18 C19 1.367(9) . ?
C18 H18 0.9500 . ?
C19 C20 1.356(10) . ?
C19 H19 0.9500 . ?
C20 C21 1.392(9) . ?
C20 H20 0.9500 . ?
C21 H21 0.9500 . ?
C22 H22A 0.9900 . ?
C22 H22B 0.9900 . ?
C23 H23A 0.9800 . ?
C23 H23B 0.9800 . ?
C23 H23C 0.9800 . ?
C24 H24A 0.9800 . ?
C24 H24B 0.9800 . ?
C24 H24C 0.9800 . ?
C25 H25A 0.9800 . ?
C25 H25B 0.9800 . ?
C25 H25C 0.9800 . ?
C26 H26A 0.9900 . ?
C26 H26B 0.9900 . ?
C27 H27A 0.9800 . ?
C27 H27B 0.9800 . ?
C27 H27C 0.9800 . ?
C28 H28A 0.9800 . ?
C28 H28B 0.9800 . ?
C28 H28C 0.9800 . ?
C29 H29A 0.9800 . ?
C29 H29B 0.9800 . ?
C29 H29C 0.9800 . ?
C30 C31 1.419(12) . ?
C30 O4 1.480(8) . ?
C30 H30A 0.9900 . ?
C30 H30B 0.9900 . ?
C31 C32 1.484(11) . ?
C31 H31A 0.9900 . ?
C31 H31B 0.9900 . ?
C32 C33 1.515(10) . ?
C32 H32A 0.9900 . ?
C32 H32B 0.9900 . ?
C33 O4 1.424(8) . ?
C33 H33A 0.9900 . ?
C33 H33B 0.9900 . ?
C34 N4 1.487(8) . ?
C34 C37 1.507(9) . ?
C34 C35 1.522(10) . ?
C34 C36 1.531(10) . ?
C35 H35A 0.9800 . ?
C35 H35B 0.9800 . ?
C35 H35C 0.9800 . ?
C36 H36A 0.9800 . ?
C36 H36B 0.9800 . ?
C36 H36C 0.9800 . ?
C37 O5 1.440(9) . ?
C37 H37A 0.9900 . ?
C37 H37B 0.9900 . ?
C38 N4 1.280(8) . ?
C38 O5 1.370(7) . ?
C39 C41 1.498(11) . ?
C39 N5 1.511(11) . ?
C39 C40 1.534(11) . ?
C39 C42 1.539(11) . ?
C40 H40A 0.9800 . ?
C40 H40B 0.9800 . ?
C40 H40C 0.9800 . ?
C41 H41A 0.9800 . ?
C41 H41B 0.9800 . ?
C41 H41C 0.9800 . ?
C42 O6 1.467(10) . ?
C42 H42A 0.9900 . ?
C42 H42B 0.9900 . ?
C43 N5 1.294(9) . ?
C43 O6 1.355(7) . ?
C44 C47 1.496(9) . ?
C44 N6 1.513(8) . ?
C44 C46 1.524(9) . ?
C44 C45 1.539(10) . ?
C45 H45A 0.9800 . ?
C45 H45B 0.9800 . ?
C45 H45C 0.9800 . ?
C46 H46A 0.9800 . ?
C46 H46B 0.9800 . ?
C46 H46C 0.9800 . ?
C47 O7 1.446(8) . ?
C47 H47A 0.9900 . ?
C47 H47B 0.9900 . ?
C48 N6 1.283(8) . ?
C48 O7 1.357(7) . ?
C49 H49A 0.9900 . ?
C49 H49B 0.9900 . ?
C50 C55 1.371(11) . ?
C50 C51 1.387(10) . ?
C50 H50 0.9500 . ?
C51 C52 1.356(11) . ?
C51 H51 0.9500 . ?
C52 C53 1.375(12) . ?
C52 H52 0.9500 . ?
C53 C54 1.408(11) . ?
C53 H53 0.9500 . ?
C54 C55 1.421(11) . ?
C54 H54 0.9500 . ?
C56 H56A 0.9800 . ?
C56 H56B 0.9800 . ?
C56 H56C 0.9800 . ?
C57 H57A 0.9800 . ?
C57 H57B 0.9800 . ?
C57 H57C 0.9800 . ?
C58 H58A 0.9800 . ?
C58 H58B 0.9800 . ?
C58 H58C 0.9800 . ?
C59 H59A 0.9900 . ?
C59 H59B 0.9900 . ?
C60 H60A 0.9800 . ?
C60 H60B 0.9800 . ?
C60 H60C 0.9800 . ?
C61 H61A 0.9800 . ?
C61 H61B 0.9800 . ?
C61 H61C 0.9800 . ?
C62 H62A 0.9800 . ?
C62 H62B 0.9800 . ?
C62 H62C 0.9800 . ?
C63 O8 1.468(8) . ?
C63 C64 1.476(11) . ?
C63 H63A 0.9900 . ?
C63 H63B 0.9900 . ?
C64 C65 1.528(11) . ?
C64 H64A 0.9900 . ?
C64 H64B 0.9900 . ?
C65 C66 1.514(10) . ?
C65 H65A 0.9900 . ?
C65 H65B 0.9900 . ?
C66 O8 1.436(8) . ?
C66 H66A 0.9900 . ?
C66 H66B 0.9900 . ?
